data_2001964
loop_
_publ_author_name
'Hempel, A.'
'Camerman, N.'
'Hamodrakas, S. J.'
'Ottensmeyer, F. P.'
'Troganis, A.'
'Stassinopoulou, C. I.'
'Camerman, A.'

_publ_section_title
;
 2,2,6,6-Tetramethylpiperidine-1-oxyl-4-yl
 \a-<small>D</small>-glucopyranoside
;
_journal_issue 2
_journal_name_full 'Acta Crystallographica Section C'
_journal_page_first 298
_journal_page_last 300
_journal_paper_doi 10.1107/S0108270192006929
_journal_volume 49
_journal_year 1993
_chemical_formula_sum 'C15 H28 N O7'
_chemical_formula_weight 334.39
_space_group_crystal_system monoclinic
_space_group_IT_number 4
_space_group_name_Hall 'P 2yb'
_space_group_name_H-M_alt 'P 1 21 1'
_cell_angle_alpha 90
_cell_angle_beta 91.19(5)
_cell_angle_gamma 90
_cell_formula_units_Z 2
_cell_length_a 9.239(4)
_cell_length_b 14.475(6)
_cell_length_c 6.404(3)
_cell_volume 856.3(7)
_diffrn_radiation_type Cu
_diffrn_radiation_wavelength 1.5418
_exptl_absorpt_coefficient_mu 0.766
_exptl_crystal_density_diffrn 1.303
_exptl_crystal_density_meas 1.297
_exptl_crystal_F_000 362
_cod_data_source_file br1005.cif
_cod_data_source_block br1005_structure_1_of_1
_cod_original_cell_volume 856.25
_cod_original_formula_sum 'C15 H28 N1 O7'
_cod_database_code 2001964

loop_
_space_group_symop_id
_space_group_symop_operation_xyz
1 x,y,z
2 -x,y+1/2,-z

loop_
_atom_site_label
_atom_site_fract_x
_atom_site_fract_y
_atom_site_fract_z
_atom_site_U_iso_or_equiv
O(1) .0785(3) .3230(3) .1332(3) .0333(13)
O(2) .0346(3) .5126(3) -.2427(5) .0377(14)
O(3) .2628(3) .2393(3) -.0177(3) .0411(14)
O(4) .6740(3) .0245(3) .3625(5) .0493(16)
C(5) .0388(3) .2524(3) -.2071(6) .0328(18)
O(6) .0895(3) .1882(3) -.3546(5) .0519(18)
C(7) .0208(3) .4232(3) -.1541(6) .0288(17)
C(8) .0529(3) .3476(3) -.3070(6) .0279(17)
O(9) -.0474(3) .3549(3) -.4779(3) .0368(13)
O(10) -.0377(3) .5056(3) .2558(5) .0471(17)
C(11) .3404(5) .0890(3) .0913(6) .039(2)
N(12) .5738(3) .0751(3) .2813(5) .0346(16)
C(13) .1174(3) .4095(3) .0392(6) .0313(18)
C(14) .1133(3) .2451(3) .0066(6) .0336(18)
C(15) .4887(5) .2278(3) .1569(6) .041(2)
C(16) .3382(3) .1906(3) .1484(6) .0339(18)
C(17) .5928(3) .1772(3) .3063(6) .038(2)
C(18) .4314(3) .0292(3) .2417(6) .0357(19)
C(19) .1064(5) .4869(3) .1979(6) .043(2)
C(20) .3573(6) .0125(5) .4487(7) .056(3)
C(21) .4620(6) -.0627(3) .1348(9) .056(3)
C(22) .7473(5) .2008(3) .2506(9) .056(3)
C(23) .5669(6) .2030(5) .5345(7) .066(3)
H(O2) .117(6) .521(4) -.277(9) ?
H(O6) .0744 .1352 -.3259 ?
H(O9) -.015(6) .326(4) -.570(9) ?
H(O1O) -.0406 .4621 .3328 ?
H(C5) -.076(5) .243(4) -.183(7) ?
H(C7) -.091(6) .415(4) -.117(8) ?
H(C8) .151(6) .356(4) -.350(9) ?
H(C11)1 .388(5) .082(4) -.049(9) ?
H(C11)2 .238(6) .074(4) .101(8) ?
H(C13) .218(6) .408(4) -.007(8) ?
H(C14) .087(6) .194(4) .077(8) ?
H(C15)1 .531(5) .226(4) .011(9) ?
H(C15)2 .491(5) .287(4) .206(8) ?
H(C16) .286(5) .197(4) .290(8) ?
H(C19)1 .135(6) .543(4) .140(9) ?
H(C19)2 .170(5) .472(4) .317(9) ?
H(C20)1 .2648(6) -.0313(5) .4163(7) ?
H(C20)2 .3210(6) .0772(5) .5131(7) ?
H(C20)3 .4291(6) -.0214(5) .5597(7) ?
H(C21)1 .3564(6) -.0926(3) .1055(10) ?
H(C21)2 .5238(6) -.1068(3) .2392(10) ?
H(C21)3 .5178(6) -.0559(3) -.0109(10) ?
H(C22)1 .7422(5) .2748(3) .2673(10) ?
H(C22)2 .7785(5) .1836(3) .0938(10) ?
H(C22)3 .8260(5) .1731(3) .3609(10) ?
H(C23)1 .6047(6) .2714(5) .5744(7) ?
H(C23)2 .6238(6) .1527(5) .6298(7) ?
H(C23)3 .4523(6) .1984(5) .5619(7) ?

loop_
_geom_angle_atom_site_label_1
_geom_angle_atom_site_label_2
_geom_angle_atom_site_label_3
_geom_angle
C(11) C(18) C(20) 112.7(4)
C(11) C(18) N(12) 109.0(3)
C(20) C(18) N(12) 109.5(4)
C(18) N(12) O(4) 116.1(3)
O(4) N(12) C(17) 116.1(3)
N(12) C(17) C(23) 108.8(4)
C(22) C(17) C(23) 109.6(3)
C(17) C(15) C(16) 115.0(4)
O(3) C(14) C(5) 109.4(3)
O(1) C(14) C(5) 110.6(3)
C(14) C(5) C(8) 113.6(3)
C(5) C(8) O(9) 109.2(3)
O(9) C(8) C(7) 108.3(3)
C(8) C(7) C(13) 108.3(3)
C(7) C(13) C(19) 113.7(3)
C(19) C(13) O(1) 110.0(6)
C(13) O(1) C(14) 112.9(3)
O(3) C(16) C(11) 107.7(3)
C(11) C(16) C(15) 110.0(3)
C(11) C(18) C(21) 108.3(4)
C(20) C(18) C(21) 110.0(4)
C(21) C(18) N(12) 107.2(3)
C(18) N(12) C(17) 124.1(3)
N(12) C(17) C(22) 107.8(3)
N(12) C(17) C(15) 109.6(3)
C(23) C(17) C(15) 111.8(4)
O(3) C(14) O(1) 110.2(3)
C(14) C(5) O(6) 113.9(3)
O(6) C(5) C(8) 106.3(3)
C(5) C(8) C(7) 108.3(3)
C(8) C(7) O(2) 112.5(3)
O(2) C(7) C(13) 112.8(3)
C(7) C(13) O(1) 107.7(3)
C(13) C(19) O(10) 113.2(4)
C(14) O(3) C(16) 114.2(3)
O(3) C(16) C(15) 106.6(3)
C(16) C(11) C(18) 113.9(3)

loop_
_geom_bond_atom_site_label_1
_geom_bond_atom_site_label_2
_geom_bond_distance
O(3) C(14) 1.396(5)
C(14) C(5) 1.523(5)
C(5) C(8) 1.525(5)
C(8) C(7) 1.503(5)
C(7) C(13) 1.525(5)
C(13) O(1) 1.440(5)
O(1) C(14) 1.428(5)
C(5) O(6) 1.413(5)
C(8) O(9) 1.423(5)
C(7) O(2) 1.418(5)
C(13) C(19) 1.516(6)
C(19) O(10) 1.417(6)
O(3) C(16) 1.445(4)
C(16) C(15) 1.491(6)
C(15) C(17) 1.529(6)
C(17) N(12) 1.495(5)
N(12) C(18) 1.491(5)
C(18) C(11) 1.533(6)
C(11) C(16) 1.516(6)
C(17) C(23) 1.532(6)
C(17) C(22) 1.517(6)
C(18) C(20) 1.524(6)
C(18) C(21) 1.526(6)
N(12) O(4) 1.282(4)
